data_2236760
loop_
_publ_author_name
'Shafiq, Muhammad'
'Harrison, William T. A.'
'Khan, Islam Ullah'
Ejaz

_publ_section_title
;
 (4<i>Z</i>)-1-Methyl-4-[(2<i>E</i>)-2-(4-methylbenzylidene)hydrazin-1-ylidene]-3,4-dihydro-1<i>H</i>-2\l^6^,1-benzothiazine-2,2-dione
;
_journal_coeditor_code ZJ2094
_journal_issue 10
_journal_name_full 'Acta Crystallographica Section E'
_journal_page_first o2971
_journal_paper_doi 10.1107/S1600536812039529
_journal_volume 68
_journal_year 2012
_chemical_formula_iupac 'C17 H17 N3 O2 S'
_chemical_formula_moiety 'C17 H17 N3 O2 S'
_chemical_formula_sum 'C17 H17 N3 O2 S'
_chemical_formula_weight 327.40
_chemical_name_systematic
;
(4<i>Z</i>)-1-Methyl-4-[(2<i>E</i>)-2-(4-methylbenzylidene)hydrazin-1-
ylidene]-3,4-dihydro-1<i>H</i>-2\l^6^,1-benzothiazine-2,2-dione
;
_space_group_IT_number 14
_symmetry_cell_setting monoclinic
_symmetry_space_group_name_Hall '-P 2yn'
_symmetry_space_group_name_H-M 'P 1 21/n 1'
_atom_sites_solution_hydrogens geom
_atom_sites_solution_primary direct
_atom_sites_solution_secondary difmap
_audit_creation_method SHELXL97
_cell_angle_alpha 90.00
_cell_angle_beta 101.114(9)
_cell_angle_gamma 90.00
_cell_formula_units_Z 4
_cell_length_a 7.8990(10)
_cell_length_b 25.061(3)
_cell_length_c 8.1743(11)
_cell_measurement_reflns_used 3678
_cell_measurement_temperature 296(2)
_cell_measurement_theta_max 24.86
_cell_measurement_theta_min 2.75
_cell_volume 1587.8(4)
_computing_cell_refinement 'SAINT (Bruker, 2007)'
_computing_data_collection 'APEX2 (Bruker, 2007)'
_computing_data_reduction 'SAINT (Bruker, 2007)'
_computing_molecular_graphics 'ORTEP-3 (Farrugia, 1997)'
_computing_publication_material 'SHELXL97 (Sheldrick, 2008)'
_computing_structure_refinement 'SHELXL97 (Sheldrick, 2008)'
_computing_structure_solution 'SHELXS97 (Sheldrick, 2008)'
_diffrn_ambient_temperature 296(2)
_diffrn_measured_fraction_theta_full 0.998
_diffrn_measured_fraction_theta_max 0.998
_diffrn_measurement_device_type 'Bruker APEXII CCD'
_diffrn_measurement_method \w
_diffrn_radiation_monochromator graphite
_diffrn_radiation_source 'fine-focus sealed tube'
_diffrn_radiation_type MoK\a
_diffrn_radiation_wavelength 0.71073
_diffrn_reflns_av_R_equivalents 0.0489
_diffrn_reflns_av_sigmaI/netI 0.0542
_diffrn_reflns_limit_h_max 9
_diffrn_reflns_limit_h_min -9
_diffrn_reflns_limit_k_max 30
_diffrn_reflns_limit_k_min -30
_diffrn_reflns_limit_l_max 9
_diffrn_reflns_limit_l_min -9
_diffrn_reflns_number 13483
_diffrn_reflns_theta_full 25.25
_diffrn_reflns_theta_max 25.25
_diffrn_reflns_theta_min 2.67
_diffrn_standards_decay_% 0
_exptl_absorpt_coefficient_mu 0.217
_exptl_absorpt_correction_type none
_exptl_crystal_colour yellow
_exptl_crystal_density_diffrn 1.370
_exptl_crystal_density_method 'not measured'
_exptl_crystal_description blade
_exptl_crystal_F_000 688
_exptl_crystal_size_max 0.45
_exptl_crystal_size_mid 0.21
_exptl_crystal_size_min 0.09
_refine_diff_density_max 1.442
_refine_diff_density_min -0.459
_refine_ls_extinction_coef 0.011(3)
_refine_ls_extinction_expression Fc^*^=kFc[1+0.001xFc^2^\l^3^/sin(2\q)]^-1/4^
_refine_ls_extinction_method 'SHELXL97 (Sheldrick, 2008)'
_refine_ls_goodness_of_fit_ref 1.148
_refine_ls_hydrogen_treatment mixed
_refine_ls_matrix_type full
_refine_ls_number_parameters 215
_refine_ls_number_reflns 2877
_refine_ls_number_restraints 0
_refine_ls_restrained_S_all 1.148
_refine_ls_R_factor_all 0.1582
_refine_ls_R_factor_gt 0.1197
_refine_ls_shift/su_max 0.000
_refine_ls_shift/su_mean 0.000
_refine_ls_structure_factor_coef Fsqd
_refine_ls_weighting_details 'calc w = 1/[\s^2^(Fo^2^)+(0.0894P)^2^+15.6763P] where P=(Fo^2^+2Fc^2^)/3'
_refine_ls_weighting_scheme calc
_refine_ls_wR_factor_gt 0.3241
_refine_ls_wR_factor_ref 0.3466
_reflns_number_gt 1897
_reflns_number_total 2877
_reflns_threshold_expression I>2\s(I)
_cod_data_source_file zj2094.cif
_cod_data_source_block I
_cod_original_cell_volume 1587.8(3)
_cod_original_sg_symbol_H-M 'P 21/n'
_cod_database_code 2236760
_cod_database_fobs_code 2236760

loop_
_symmetry_equiv_pos_as_xyz
'x, y, z'
'-x+1/2, y+1/2, -z+1/2'
'-x, -y, -z'
'x-1/2, -y-1/2, z-1/2'

loop_
_atom_site_type_symbol
_atom_site_label
_atom_site_fract_x
_atom_site_fract_y
_atom_site_fract_z
_atom_site_U_iso_or_equiv
_atom_site_adp_type
_atom_site_calc_flag
_atom_site_refinement_flags
_atom_site_occupancy
_atom_site_symmetry_multiplicity
C C1 0.2464(11) 0.6374(3) 0.1249(10) 0.0393(19) Uani d . 1 1
C C2 0.0924(11) 0.6173(4) 0.0246(12) 0.048(2) Uani d . 1 1
H H2 -0.0062 0.6384 0.0023 0.058 Uiso calc R 1 1
C C3 0.0902(12) 0.5668(4) -0.0386(13) 0.052(2) Uani d . 1 1
H H3 -0.0107 0.5539 -0.1047 0.063 Uiso calc R 1 1
C C4 0.2323(12) 0.5349(4) -0.0072(12) 0.050(2) Uani d . 1 1
H H4 0.2283 0.5005 -0.0500 0.060 Uiso calc R 1 1
C C5 0.3802(11) 0.5541(3) 0.0875(11) 0.042(2) Uani d . 1 1
H H5 0.4779 0.5326 0.1070 0.050 Uiso calc R 1 1
C C6 0.3899(10) 0.6050(3) 0.1561(10) 0.0329(17) Uani d . 1 1
C C7 0.5555(10) 0.6233(3) 0.2611(10) 0.0378(19) Uani d . 1 1
C C8 0.5629(11) 0.6777(3) 0.3398(11) 0.046(2) Uani d . 1 1
H H8A 0.6805 0.6908 0.3583 0.055 Uiso calc R 1 1
H H8B 0.5283 0.6751 0.4471 0.055 Uiso calc R 1 1
C C9 0.9564(11) 0.5776(4) 0.4027(12) 0.045(2) Uani d . 1 1
H H9 0.928(13) 0.538(4) 0.348(12) 0.07(3) Uiso d . 1 1
C C10 1.1248(10) 0.5891(3) 0.5059(10) 0.0362(19) Uani d . 1 1
C C11 1.1580(11) 0.6354(4) 0.5998(11) 0.045(2) Uani d . 1 1
H H11 1.0710 0.6606 0.5980 0.054 Uiso calc R 1 1
C C12 1.3211(11) 0.6445(3) 0.6965(11) 0.044(2) Uani d . 1 1
H H12 1.3421 0.6755 0.7598 0.053 Uiso calc R 1 1
C C13 1.4514(11) 0.6077(4) 0.6988(11) 0.043(2) Uani d . 1 1
C C14 1.4177(11) 0.5616(4) 0.6071(12) 0.051(2) Uani d . 1 1
H H14 1.5050 0.5365 0.6101 0.062 Uiso calc R 1 1
C C15 1.2550(10) 0.5515(4) 0.5095(10) 0.041(2) Uani d . 1 1
H H15 1.2343 0.5202 0.4480 0.049 Uiso calc R 1 1
C C16 0.0902(13) 0.7157(4) 0.2205(13) 0.059(3) Uani d . 1 1
H H16A 0.0280 0.7308 0.1185 0.089 Uiso calc R 1 1
H H16B 0.1207 0.7435 0.3017 0.089 Uiso calc R 1 1
H H16C 0.0189 0.6899 0.2617 0.089 Uiso calc R 1 1
C C17 1.6295(12) 0.6184(5) 0.8015(14) 0.064(3) Uani d . 1 1
H H17A 1.7116 0.6205 0.7292 0.096 Uiso calc R 1 1
H H17B 1.6610 0.5900 0.8802 0.096 Uiso calc R 1 1
H H17C 1.6284 0.6516 0.8602 0.096 Uiso calc R 1 1
S S1 0.4268(3) 0.72269(9) 0.2121(3) 0.0472(7) Uani d . 1 1
N N1 0.2450(9) 0.6901(3) 0.1900(11) 0.052(2) Uani d . 1 1
N N2 0.6832(9) 0.5911(3) 0.2813(9) 0.0448(18) Uani d . 1 1
N N3 0.8324(9) 0.6113(3) 0.3859(10) 0.0477(19) Uani d . 1 1
O O1 0.4836(11) 0.7265(3) 0.0588(9) 0.069(2) Uani d . 1 1
O O2 0.4100(10) 0.7710(2) 0.3007(9) 0.064(2) Uani d . 1 1

loop_
_atom_site_aniso_label
_atom_site_aniso_U_11
_atom_site_aniso_U_22
_atom_site_aniso_U_33
_atom_site_aniso_U_12
_atom_site_aniso_U_13
_atom_site_aniso_U_23
C1 0.038(5) 0.036(4) 0.042(5) -0.003(4) 0.004(4) 0.001(4)
C2 0.033(5) 0.049(5) 0.061(6) 0.006(4) 0.004(4) 0.006(4)
C3 0.038(5) 0.050(6) 0.062(6) -0.016(4) -0.009(4) 0.003(5)
C4 0.057(6) 0.033(5) 0.061(6) -0.008(4) 0.016(5) -0.011(4)
C5 0.032(4) 0.039(5) 0.054(5) 0.004(4) 0.006(4) -0.004(4)
C6 0.031(4) 0.032(4) 0.037(4) 0.000(3) 0.009(3) 0.000(3)
C7 0.036(4) 0.042(5) 0.036(5) -0.001(4) 0.007(4) -0.001(4)
C8 0.042(5) 0.051(5) 0.043(5) -0.001(4) 0.006(4) -0.006(4)
C9 0.039(5) 0.047(5) 0.048(5) 0.001(4) 0.010(4) -0.004(4)
C10 0.034(4) 0.040(4) 0.035(4) 0.004(3) 0.008(4) 0.006(3)
C11 0.042(5) 0.045(5) 0.051(5) 0.007(4) 0.015(4) 0.000(4)
C12 0.043(5) 0.041(5) 0.046(5) -0.003(4) 0.004(4) -0.004(4)
C13 0.038(5) 0.050(5) 0.040(5) -0.003(4) 0.005(4) 0.011(4)
C14 0.036(5) 0.055(6) 0.062(6) 0.013(4) 0.006(4) 0.000(5)
C15 0.038(5) 0.045(5) 0.040(5) 0.006(4) 0.006(4) -0.004(4)
C16 0.067(7) 0.051(6) 0.066(7) 0.013(5) 0.028(5) 0.005(5)
C17 0.034(5) 0.086(8) 0.065(7) -0.001(5) -0.004(5) 0.013(6)
S1 0.0551(15) 0.0354(12) 0.0503(14) -0.0034(10) 0.0081(11) -0.0015(10)
N1 0.038(4) 0.040(4) 0.078(6) 0.005(3) 0.010(4) -0.012(4)
N2 0.030(4) 0.048(4) 0.053(5) -0.001(3) 0.001(3) -0.004(3)
N3 0.035(4) 0.054(5) 0.052(5) -0.006(3) 0.002(3) -0.007(4)
O1 0.099(6) 0.059(4) 0.057(4) -0.025(4) 0.033(4) 0.004(3)
O2 0.081(5) 0.037(3) 0.073(5) 0.004(3) 0.010(4) -0.013(3)

loop_
_atom_type_symbol
_atom_type_description
_atom_type_scat_dispersion_real
_atom_type_scat_dispersion_imag
_atom_type_scat_source
C C 0.0033 0.0016 'International Tables Vol C Tables 4.2.6.8 and 6.1.1.4'
H H 0.0000 0.0000 'International Tables Vol C Tables 4.2.6.8 and 6.1.1.4'
N N 0.0061 0.0033 'International Tables Vol C Tables 4.2.6.8 and 6.1.1.4'
O O 0.0106 0.0060 'International Tables Vol C Tables 4.2.6.8 and 6.1.1.4'
S S 0.1246 0.1234 'International Tables Vol C Tables 4.2.6.8 and 6.1.1.4'

loop_
_geom_angle_atom_site_label_1
_geom_angle_atom_site_label_2
_geom_angle_atom_site_label_3
_geom_angle
C6 C1 C2 118.7(7)
C6 C1 N1 122.8(7)
C2 C1 N1 118.4(7)
C3 C2 C1 119.5(8)
C3 C2 H2 120.2
C1 C2 H2 120.2
C4 C3 C2 121.5(8)
C4 C3 H3 119.2
C2 C3 H3 119.2
C5 C4 C3 119.1(8)
C5 C4 H4 120.4
C3 C4 H4 120.4
C4 C5 C6 122.0(8)
C4 C5 H5 119.0
C6 C5 H5 119.0
C1 C6 C5 119.2(7)
C1 C6 C7 121.6(7)
C5 C6 C7 119.3(7)
N2 C7 C6 117.5(7)
N2 C7 C8 123.6(8)
C6 C7 C8 118.9(7)
C7 C8 S1 111.0(6)
C7 C8 H8A 109.4
S1 C8 H8A 109.4
C7 C8 H8B 109.4
S1 C8 H8B 109.4
H8A C8 H8B 108.0
N3 C9 C10 121.7(8)
N3 C9 H9 118(5)
C10 C9 H9 120(5)
C11 C10 C15 119.6(8)
C11 C10 C9 122.5(8)
C15 C10 C9 117.9(8)
C10 C11 C12 120.3(8)
C10 C11 H11 119.8
C12 C11 H11 119.8
C13 C12 C11 120.3(8)
C13 C12 H12 119.8
C11 C12 H12 119.8
C14 C13 C12 119.3(8)
C14 C13 C17 120.8(9)
C12 C13 C17 120.0(9)
C13 C14 C15 121.5(8)
C13 C14 H14 119.3
C15 C14 H14 119.3
C10 C15 C14 119.0(8)
C10 C15 H15 120.5
C14 C15 H15 120.5
N1 C16 H16A 109.5
N1 C16 H16B 109.5
H16A C16 H16B 109.5
N1 C16 H16C 109.5
H16A C16 H16C 109.5
H16B C16 H16C 109.5
C13 C17 H17A 109.5
C13 C17 H17B 109.5
H17A C17 H17B 109.5
C13 C17 H17C 109.5
H17A C17 H17C 109.5
H17B C17 H17C 109.5
O1 S1 O2 117.9(4)
O1 S1 N1 111.0(5)
O2 S1 N1 108.3(4)
O1 S1 C8 107.9(5)
O2 S1 C8 110.4(4)
N1 S1 C8 99.7(4)
C1 N1 C16 123.0(8)
C1 N1 S1 115.8(6)
C16 N1 S1 120.9(6)
C7 N2 N3 113.4(7)
C9 N3 N2 111.1(7)

loop_
_geom_bond_atom_site_label_1
_geom_bond_atom_site_label_2
_geom_bond_distance
C1 C6 1.378(11)
C1 C2 1.421(12)
C1 N1 1.424(11)
C2 C3 1.366(13)
C2 H2 0.9300
C3 C4 1.362(13)
C3 H3 0.9300
C4 C5 1.359(12)
C4 H4 0.9300
C5 C6 1.388(11)
C5 H5 0.9300
C6 C7 1.493(11)
C7 N2 1.278(10)
C7 C8 1.502(12)
C8 S1 1.757(9)
C8 H8A 0.9700
C8 H8B 0.9700
C9 N3 1.280(11)
C9 C10 1.459(12)
C9 H9 1.10(10)
C10 C11 1.390(12)
C10 C15 1.391(11)
C11 C12 1.394(12)
C11 H11 0.9300
C12 C13 1.378(12)
C12 H12 0.9300
C13 C14 1.377(13)
C13 C17 1.517(12)
C14 C15 1.398(12)
C14 H14 0.9300
C15 H15 0.9300
C16 N1 1.445(11)
C16 H16A 0.9600
C16 H16B 0.9600
C16 H16C 0.9600
C17 H17A 0.9600
C17 H17B 0.9600
C17 H17C 0.9600
S1 O1 1.414(7)
S1 O2 1.430(6)
S1 N1 1.632(8)
N2 N3 1.410(9)

loop_
_geom_hbond_atom_site_label_D
_geom_hbond_atom_site_label_H
_geom_hbond_atom_site_label_A
_geom_hbond_site_symmetry_A
_geom_hbond_distance_DH
_geom_hbond_distance_HA
_geom_hbond_distance_DA
_geom_hbond_angle_DHA
C16 H16A O2 4_575 0.96 2.59 3.468(13) 153

loop_
_geom_torsion_atom_site_label_1
_geom_torsion_atom_site_label_2
_geom_torsion_atom_site_label_3
_geom_torsion_atom_site_label_4
_geom_torsion
C6 C1 C2 C3 -0.3(13)
N1 C1 C2 C3 -179.7(9)
C1 C2 C3 C4 0.4(15)
C2 C3 C4 C5 -0.9(15)
C3 C4 C5 C6 1.3(14)
C2 C1 C6 C5 0.7(12)
N1 C1 C6 C5 -179.9(8)
C2 C1 C6 C7 -179.6(8)
N1 C1 C6 C7 -0.3(12)
C4 C5 C6 C1 -1.2(13)
C4 C5 C6 C7 179.1(8)
C1 C6 C7 N2 -178.7(8)
C5 C6 C7 N2 0.9(11)
C1 C6 C7 C8 2.5(11)
C5 C6 C7 C8 -177.9(8)
N2 C7 C8 S1 148.3(7)
C6 C7 C8 S1 -33.0(9)
N3 C9 C10 C11 4.0(13)
N3 C9 C10 C15 -176.4(8)
C15 C10 C11 C12 0.3(13)
C9 C10 C11 C12 179.9(8)
C10 C11 C12 C13 0.6(13)
C11 C12 C13 C14 -1.3(13)
C11 C12 C13 C17 178.7(8)
C12 C13 C14 C15 1.1(14)
C17 C13 C14 C15 -178.9(9)
C11 C10 C15 C14 -0.5(12)
C9 C10 C15 C14 179.8(8)
C13 C14 C15 C10 -0.2(14)
C7 C8 S1 O1 -60.6(7)
C7 C8 S1 O2 169.2(6)
C7 C8 S1 N1 55.4(7)
C6 C1 N1 C16 -153.1(9)
C2 C1 N1 C16 26.3(13)
C6 C1 N1 S1 32.7(11)
C2 C1 N1 S1 -147.9(7)
O1 S1 N1 C1 57.5(8)
O2 S1 N1 C1 -171.6(6)
C8 S1 N1 C1 -56.1(7)
O1 S1 N1 C16 -116.9(8)
O2 S1 N1 C16 14.1(9)
C8 S1 N1 C16 129.5(8)
C6 C7 N2 N3 -178.3(7)
C8 C7 N2 N3 0.4(12)
C10 C9 N3 N2 -179.7(7)
C7 N2 N3 C9 179.8(8)

loop_
_cod_related_entry_id
_cod_related_entry_database
_cod_related_entry_code
1 ChemSpider 30658194
